data_4500251
loop_
_publ_author_name
'Singh, Devendra'
'Baruah, Jubaraj B.'

_publ_section_title
;
 Structural Study on Solvates of Dopamine-Based Cyclic Imide Derivatives
;
_journal_issue 3
_journal_name_full 'Crystal Growth &amp; Design'
_journal_page_first 768
_journal_paper_doi 10.1021/cg101316u
_journal_volume 11
_journal_year 2011
_chemical_formula_sum 'C16 H13 N O4'
_chemical_formula_weight 283.27
_chemical_name_systematic
; 
 ? 
;
_space_group_IT_number 14
_symmetry_cell_setting monoclinic
_symmetry_space_group_name_Hall '-P 2ybc'
_symmetry_space_group_name_H-M 'P 1 21/c 1'
_atom_sites_solution_hydrogens geom
_atom_sites_solution_primary direct
_atom_sites_solution_secondary difmap
_audit_creation_method SHELXL-97
_cell_angle_alpha 90.00
_cell_angle_beta 115.859(4)
_cell_angle_gamma 90.00
_cell_formula_units_Z 8
_cell_length_a 23.4842(15)
_cell_length_b 5.0207(4)
_cell_length_c 25.7292(16)
_cell_measurement_reflns_used 5061
_cell_measurement_temperature 296(2)
_cell_measurement_theta_max 9.80
_cell_measurement_theta_min 9.72
_cell_volume 2729.9(3)
_computing_cell_refinement 'Bruker SMART'
_computing_data_collection 'Bruker SMART'
_computing_data_reduction 'Bruker SAINT'
_computing_molecular_graphics 'Bruker SHELXTL'
_computing_publication_material 'Bruker SHELXTL'
_computing_structure_refinement 'SHELXL-97 (Sheldrick, 1997)'
_computing_structure_solution 'SHELXS-97 (Sheldrick, 1990)'
_diffrn_ambient_temperature 296(2)
_diffrn_measured_fraction_theta_full 1.000
_diffrn_measured_fraction_theta_max 1.000
_diffrn_measurement_device_type 'CCD area detector'
_diffrn_measurement_method 'phi and omega scans'
_diffrn_radiation_monochromator graphite
_diffrn_radiation_source 'fine-focus sealed tube'
_diffrn_radiation_type MoK\a
_diffrn_radiation_wavelength 0.71073
_diffrn_reflns_av_R_equivalents 0.1138
_diffrn_reflns_av_sigmaI/netI 0.0671
_diffrn_reflns_limit_h_max 27
_diffrn_reflns_limit_h_min -26
_diffrn_reflns_limit_k_max 5
_diffrn_reflns_limit_k_min -5
_diffrn_reflns_limit_l_max 30
_diffrn_reflns_limit_l_min -30
_diffrn_reflns_number 27295
_diffrn_reflns_theta_full 25.00
_diffrn_reflns_theta_max 25.00
_diffrn_reflns_theta_min 0.96
_exptl_absorpt_coefficient_mu 0.100
_exptl_absorpt_correction_type none
_exptl_crystal_colour Colorless
_exptl_crystal_density_diffrn 1.378
_exptl_crystal_density_method 'not measured'
_exptl_crystal_description Blocks
_exptl_crystal_F_000 1184
_exptl_crystal_size_max 0.32
_exptl_crystal_size_mid 0.24
_exptl_crystal_size_min 0.20
_refine_diff_density_max 0.200
_refine_diff_density_min -0.200
_refine_diff_density_rms 0.049
_refine_ls_extinction_method none
_refine_ls_goodness_of_fit_ref 0.925
_refine_ls_hydrogen_treatment constr
_refine_ls_matrix_type full
_refine_ls_number_parameters 379
_refine_ls_number_reflns 4781
_refine_ls_number_restraints 0
_refine_ls_restrained_S_all 0.925
_refine_ls_R_factor_all 0.0860
_refine_ls_R_factor_gt 0.0452
_refine_ls_shift/su_max 0.000
_refine_ls_shift/su_mean 0.000
_refine_ls_structure_factor_coef Fsqd
_refine_ls_weighting_details 'calc w=1/[\s^2^(Fo^2^)+(0.0681P)^2^+0.0000P] where P=(Fo^2^+2Fc^2^)/3'
_refine_ls_weighting_scheme calc
_refine_ls_wR_factor_gt 0.1081
_refine_ls_wR_factor_ref 0.1324
_reflns_number_gt 2721
_reflns_number_total 4781
_reflns_threshold_expression >2sigma(I)
_cod_data_source_file cg101316u_si_006.cif
_cod_data_source_block thdop
_cod_depositor_comments
;
The following automatic conversions were performed:

'_symmetry_cell_setting' value 'Monoclinic' changed to 'monoclinic'
according to /home/saulius/struct/CIF-dictionaries/cif_core.dic
dictionary named 'cif_core.dic' version 2.4.1 from
2010-06-29.

'_refine_ls_hydrogen_treatment' value 'Constr' changed
to 'constr' according to
/home/saulius/struct/CIF-dictionaries/cif_core.dic dictionary named
'cif_core.dic' version 2.4.1 from 2010-06-29.

Automatic conversion script
Id: cif_fix_values 1715 2011-07-08 13:25:40Z adriana 
;
_cod_original_sg_symbol_H-M P21/c
_cod_database_code 4500251

loop_
_symmetry_equiv_pos_as_xyz
'x, y, z'
'-x, y+1/2, -z+1/2'
'-x, -y, -z'
'x, -y-1/2, z-1/2'

loop_
_atom_site_label
_atom_site_type_symbol
_atom_site_fract_x
_atom_site_fract_y
_atom_site_fract_z
_atom_site_U_iso_or_equiv
_atom_site_adp_type
_atom_site_occupancy
_atom_site_symmetry_multiplicity
_atom_site_calc_flag
_atom_site_refinement_flags
O1 O 0.19583(8) 0.8933(4) 0.14704(7) 0.0711(5) Uani 1 1 d .
O2 O 0.06026(8) 0.1957(4) 0.11317(7) 0.0623(5) Uani 1 1 d .
O3 O -0.01771(8) 0.1797(4) -0.16531(6) 0.0690(5) Uani 1 1 d .
H3A H -0.0240 0.0626 -0.1462 0.104 Uiso 1 1 d R
O4 O 0.02438(8) 0.5476(4) -0.21612(6) 0.0712(6) Uani 1 1 d .
H4A H 0.0057 0.4092 -0.2307 0.107 Uiso 1 1 d R
N1 N 0.12157(9) 0.5567(4) 0.11585(8) 0.0519(5) Uani 1 1 d .
C3 C 0.22346(12) 0.6591(6) 0.26974(11) 0.0638(7) Uani 1 1 d .
H3 H 0.2524 0.7968 0.2767 0.077 Uiso 1 1 calc R
C4 C 0.22078(13) 0.5158(6) 0.31476(11) 0.0686(8) Uani 1 1 d .
H4 H 0.2487 0.5581 0.3526 0.082 Uiso 1 1 calc R
C5 C 0.17782(13) 0.3125(6) 0.30486(11) 0.0665(8) Uani 1 1 d .
H5 H 0.1766 0.2225 0.3360 0.080 Uiso 1 1 calc R
C6 C 0.13623(12) 0.2407(5) 0.24885(10) 0.0588(7) Uani 1 1 d .
H6 H 0.1076 0.1019 0.2418 0.071 Uiso 1 1 calc R
C7 C 0.13899(11) 0.3822(5) 0.20435(9) 0.0486(6) Uani 1 1 d .
C8 C 0.10122(11) 0.3574(5) 0.14074(10) 0.0506(6) Uani 1 1 d .
C1 C 0.17064(12) 0.7075(6) 0.15784(10) 0.0541(7) Uani 1 1 d .
C9 C 0.09639(11) 0.5996(6) 0.05380(9) 0.0573(7) Uani 1 1 d .
H9A H 0.0939 0.7894 0.0461 0.069 Uiso 1 1 calc R
H9B H 0.0539 0.5274 0.0350 0.069 Uiso 1 1 calc R
C10 C 0.13700(11) 0.4696(6) 0.02862(9) 0.0604(7) Uani 1 1 d .
H10A H 0.1783 0.5539 0.0448 0.072 Uiso 1 1 calc R
H10B H 0.1429 0.2833 0.0397 0.072 Uiso 1 1 calc R
C11 C 0.10815(11) 0.4898(5) -0.03644(10) 0.0523(6) Uani 1 1 d .
C12 C 0.05923(11) 0.3196(5) -0.07039(9) 0.0515(6) Uani 1 1 d .
H12 H 0.0450 0.1915 -0.0527 0.062 Uiso 1 1 calc R
C13 C 0.03142(11) 0.3374(5) -0.12982(10) 0.0485(6) Uani 1 1 d .
C14 C 0.05176(12) 0.5247(5) -0.15675(10) 0.0529(7) Uani 1 1 d .
C15 C 0.10009(13) 0.6940(6) -0.12404(12) 0.0689(8) Uani 1 1 d .
H15 H 0.1141 0.8213 -0.1421 0.083 Uiso 1 1 calc R
C16 C 0.12815(13) 0.6762(6) -0.06425(11) 0.0665(8) Uani 1 1 d .
H16 H 0.1609 0.7918 -0.0426 0.080 Uiso 1 1 calc R
C2 C 0.18132(11) 0.5885(5) 0.21405(10) 0.0517(6) Uani 1 1 d .
O6 O 0.44050(8) -0.2303(4) 0.55698(7) 0.0605(5) Uani 1 1 d .
O5 O 0.30498(9) 0.4662(4) 0.48076(8) 0.0743(6) Uani 1 1 d .
O7 O 0.51557(8) -0.4237(4) 0.35228(6) 0.0637(5) Uani 1 1 d .
H7A H 0.5211 -0.5267 0.3788 0.096 Uiso 1 1 d R
O8 O 0.47811(8) -0.0880(4) 0.26192(6) 0.0649(5) Uani 1 1 d .
H8A H 0.4932 -0.2364 0.2631 0.097 Uiso 1 1 d R
N2 N 0.37895(9) 0.1269(4) 0.50993(8) 0.0513(5) Uani 1 1 d .
C19 C 0.28951(11) 0.2871(5) 0.59158(10) 0.0559(7) Uani 1 1 d .
H19 H 0.2628 0.4325 0.5765 0.067 Uiso 1 1 calc R
C20 C 0.29410(11) 0.1554(6) 0.64075(11) 0.0585(7) Uani 1 1 d .
H20 H 0.2696 0.2130 0.6589 0.070 Uiso 1 1 calc R
C21 C 0.33391(12) -0.0576(6) 0.66318(10) 0.0569(7) Uani 1 1 d .
H21 H 0.3356 -0.1419 0.6960 0.068 Uiso 1 1 calc R
C22 C 0.37195(11) -0.1510(5) 0.63789(9) 0.0527(6) Uani 1 1 d .
H22 H 0.3992 -0.2946 0.6532 0.063 Uiso 1 1 calc R
C23 C 0.36714(10) -0.0201(5) 0.58915(9) 0.0468(6) Uani 1 1 d .
C18 C 0.32636(11) 0.1926(5) 0.56608(10) 0.0487(6) Uani 1 1 d .
C17 C 0.33198(12) 0.2892(6) 0.51407(11) 0.0544(7) Uani 1 1 d .
C24 C 0.40081(11) -0.0634(5) 0.55263(10) 0.0491(6) Uani 1 1 d .
C25 C 0.39939(11) 0.1449(5) 0.46430(9) 0.0565(7) Uani 1 1 d .
H25A H 0.4437 0.0952 0.4797 0.068 Uiso 1 1 calc R
H25B H 0.3955 0.3280 0.4512 0.068 Uiso 1 1 calc R
C26 C 0.36116(11) -0.0330(5) 0.41335(10) 0.0573(7) Uani 1 1 d .
H26A H 0.3583 -0.2097 0.4272 0.069 Uiso 1 1 calc R
H26B H 0.3186 0.0374 0.3933 0.069 Uiso 1 1 calc R
C27 C 0.39064(11) -0.0519(5) 0.37185(9) 0.0479(6) Uani 1 1 d .
C28 C 0.43857(10) -0.2355(5) 0.38136(9) 0.0488(6) Uani 1 1 d .
H28 H 0.4510 -0.3504 0.4128 0.059 Uiso 1 1 calc R
C29 C 0.46811(11) -0.2513(5) 0.34532(9) 0.0453(6) Uani 1 1 d .
C30 C 0.44960(11) -0.0792(5) 0.29875(9) 0.0496(6) Uani 1 1 d .
C31 C 0.40267(13) 0.1044(6) 0.28917(10) 0.0627(7) Uani 1 1 d .
H31 H 0.3903 0.2196 0.2578 0.075 Uiso 1 1 calc R
C32 C 0.37377(12) 0.1195(5) 0.32540(10) 0.0590(7) Uani 1 1 d .
H32 H 0.3425 0.2466 0.3186 0.071 Uiso 1 1 calc R

loop_
_atom_site_aniso_label
_atom_site_aniso_U_11
_atom_site_aniso_U_22
_atom_site_aniso_U_33
_atom_site_aniso_U_23
_atom_site_aniso_U_13
_atom_site_aniso_U_12
O1 0.0686(12) 0.0711(14) 0.0751(12) -0.0032(10) 0.0329(10) -0.0184(11)
O2 0.0548(11) 0.0726(13) 0.0542(10) -0.0076(9) 0.0188(9) -0.0169(10)
O3 0.0726(12) 0.0831(14) 0.0462(10) -0.0005(9) 0.0211(9) -0.0183(11)
O4 0.0984(14) 0.0750(14) 0.0460(10) 0.0035(9) 0.0370(10) -0.0055(11)
N1 0.0513(12) 0.0613(14) 0.0430(11) -0.0030(10) 0.0205(10) -0.0066(11)
C3 0.0560(17) 0.068(2) 0.0621(17) -0.0135(15) 0.0208(14) -0.0046(14)
C4 0.0627(18) 0.085(2) 0.0467(15) -0.0102(15) 0.0132(14) 0.0089(17)
C5 0.0719(19) 0.077(2) 0.0507(16) -0.0011(14) 0.0270(15) 0.0062(17)
C6 0.0596(16) 0.0656(19) 0.0519(15) 0.0000(13) 0.0250(13) 0.0005(14)
C7 0.0446(14) 0.0572(17) 0.0447(14) -0.0042(12) 0.0201(12) 0.0015(13)
C8 0.0452(15) 0.0572(18) 0.0492(15) -0.0021(13) 0.0204(13) 0.0004(13)
C1 0.0509(16) 0.0569(18) 0.0570(16) -0.0060(14) 0.0259(14) -0.0007(14)
C9 0.0524(15) 0.0710(19) 0.0466(14) 0.0029(13) 0.0199(12) 0.0029(14)
C10 0.0539(16) 0.075(2) 0.0491(15) -0.0014(13) 0.0198(13) 0.0038(14)
C11 0.0521(15) 0.0595(18) 0.0459(14) 0.0003(12) 0.0220(13) 0.0041(13)
C12 0.0572(16) 0.0570(17) 0.0447(14) 0.0053(12) 0.0263(13) -0.0005(13)
C13 0.0516(15) 0.0518(16) 0.0450(14) 0.0003(12) 0.0239(12) -0.0005(13)
C14 0.0662(17) 0.0555(17) 0.0446(14) 0.0014(12) 0.0311(14) 0.0027(14)
C15 0.089(2) 0.067(2) 0.0658(18) 0.0024(15) 0.0476(17) -0.0128(17)
C16 0.0686(18) 0.073(2) 0.0609(17) -0.0098(14) 0.0305(15) -0.0178(16)
C2 0.0469(15) 0.0575(17) 0.0508(15) -0.0082(13) 0.0213(13) 0.0009(13)
O6 0.0623(11) 0.0700(13) 0.0550(10) 0.0038(9) 0.0309(9) 0.0138(10)
O5 0.0764(13) 0.0753(14) 0.0758(12) 0.0227(11) 0.0374(11) 0.0186(11)
O7 0.0690(12) 0.0751(13) 0.0599(11) 0.0165(9) 0.0400(10) 0.0196(10)
O8 0.0892(13) 0.0712(13) 0.0492(9) 0.0049(9) 0.0441(10) 0.0024(10)
N2 0.0570(13) 0.0570(14) 0.0476(11) 0.0041(10) 0.0301(10) 0.0051(11)
C19 0.0487(15) 0.0587(18) 0.0617(16) -0.0075(13) 0.0255(13) 0.0000(13)
C20 0.0510(16) 0.073(2) 0.0585(16) -0.0126(15) 0.0304(13) -0.0061(15)
C21 0.0595(16) 0.0698(19) 0.0439(14) -0.0056(13) 0.0249(13) -0.0041(15)
C22 0.0565(16) 0.0573(17) 0.0451(14) -0.0062(12) 0.0229(12) 0.0000(13)
C23 0.0463(14) 0.0534(17) 0.0422(13) -0.0072(12) 0.0208(12) -0.0022(13)
C18 0.0464(14) 0.0515(16) 0.0489(14) -0.0046(12) 0.0214(12) -0.0030(13)
C17 0.0522(16) 0.0570(18) 0.0546(15) -0.0002(14) 0.0239(13) 0.0009(14)
C24 0.0484(15) 0.0517(17) 0.0481(14) -0.0048(12) 0.0221(12) 0.0022(13)
C25 0.0615(16) 0.0654(18) 0.0510(15) 0.0016(13) 0.0325(13) -0.0029(14)
C26 0.0547(16) 0.0657(18) 0.0560(15) -0.0007(13) 0.0282(13) 0.0021(13)
C27 0.0467(14) 0.0544(16) 0.0445(14) -0.0014(12) 0.0216(12) -0.0001(13)
C28 0.0556(15) 0.0552(17) 0.0374(12) 0.0067(11) 0.0220(12) -0.0006(13)
C29 0.0503(15) 0.0479(16) 0.0391(13) 0.0009(11) 0.0208(12) -0.0001(12)
C30 0.0598(16) 0.0564(17) 0.0365(13) -0.0016(12) 0.0246(12) -0.0043(14)
C31 0.0760(19) 0.071(2) 0.0419(14) 0.0153(13) 0.0263(14) 0.0125(16)
C32 0.0597(17) 0.0633(19) 0.0543(15) 0.0079(14) 0.0251(14) 0.0134(14)

loop_
_atom_type_symbol
_atom_type_description
_atom_type_scat_dispersion_real
_atom_type_scat_dispersion_imag
_atom_type_scat_source
C C 0.0033 0.0016 'International Tables Vol C Tables 4.2.6.8 and 6.1.1.4'
H H 0.0000 0.0000 'International Tables Vol C Tables 4.2.6.8 and 6.1.1.4'
N N 0.0061 0.0033 'International Tables Vol C Tables 4.2.6.8 and 6.1.1.4'
O O 0.0106 0.0060 'International Tables Vol C Tables 4.2.6.8 and 6.1.1.4'

loop_
_geom_angle_atom_site_label_1
_geom_angle_atom_site_label_2
_geom_angle_atom_site_label_3
_geom_angle
C13 O3 H3A 109.5
C14 O4 H4A 109.5
C8 N1 C1 111.5(2)
C8 N1 C9 123.9(2)
C1 N1 C9 124.5(2)
C2 C3 C4 117.3(3)
C2 C3 H3 121.3
C4 C3 H3 121.3
C5 C4 C3 121.7(3)
C5 C4 H4 119.2
C3 C4 H4 119.2
C4 C5 C6 120.7(3)
C4 C5 H5 119.7
C6 C5 H5 119.7
C7 C6 C5 117.6(3)
C7 C6 H6 121.2
C5 C6 H6 121.2
C6 C7 C2 122.0(2)
C6 C7 C8 130.7(2)
C2 C7 C8 107.4(2)
O2 C8 N1 123.8(2)
O2 C8 C7 129.4(2)
N1 C8 C7 106.8(2)
O1 C1 N1 124.1(2)
O1 C1 C2 130.4(2)
N1 C1 C2 105.4(2)
N1 C9 C10 112.02(19)
N1 C9 H9A 109.2
C10 C9 H9A 109.2
N1 C9 H9B 109.2
C10 C9 H9B 109.2
H9A C9 H9B 107.9
C11 C10 C9 112.6(2)
C11 C10 H10A 109.1
C9 C10 H10A 109.1
C11 C10 H10B 109.1
C9 C10 H10B 109.1
H10A C10 H10B 107.8
C16 C11 C12 117.8(2)
C16 C11 C10 122.1(2)
C12 C11 C10 120.2(2)
C13 C12 C11 121.2(2)
C13 C12 H12 119.4
C11 C12 H12 119.4
O3 C13 C14 116.0(2)
O3 C13 C12 123.8(2)
C14 C13 C12 120.3(2)
C13 C14 C15 119.5(2)
C13 C14 O4 121.3(2)
C15 C14 O4 119.2(2)
C14 C15 C16 120.4(2)
C14 C15 H15 119.8
C16 C15 H15 119.8
C11 C16 C15 121.0(3)
C11 C16 H16 119.5
C15 C16 H16 119.5
C7 C2 C3 120.8(2)
C7 C2 C1 108.9(2)
C3 C2 C1 130.3(3)
C29 O7 H7A 109.5
C30 O8 H8A 109.5
C24 N2 C17 111.9(2)
C24 N2 C25 123.3(2)
C17 N2 C25 124.7(2)
C18 C19 C20 117.0(2)
C18 C19 H19 121.5
C20 C19 H19 121.5
C21 C20 C19 121.5(2)
C21 C20 H20 119.3
C19 C20 H20 119.3
C20 C21 C22 121.6(2)
C20 C21 H21 119.2
C22 C21 H21 119.2
C23 C22 C21 116.7(2)
C23 C22 H22 121.6
C21 C22 H22 121.6
C22 C23 C18 121.7(2)
C22 C23 C24 130.7(2)
C18 C23 C24 107.6(2)
C19 C18 C23 121.5(2)
C19 C18 C17 129.7(2)
C23 C18 C17 108.8(2)
O5 C17 N2 123.9(2)
O5 C17 C18 131.1(2)
N2 C17 C18 105.0(2)
O6 C24 N2 123.6(2)
O6 C24 C23 129.7(2)
N2 C24 C23 106.7(2)
N2 C25 C26 112.5(2)
N2 C25 H25A 109.1
C26 C25 H25A 109.1
N2 C25 H25B 109.1
C26 C25 H25B 109.1
H25A C25 H25B 107.8
C27 C26 C25 111.6(2)
C27 C26 H26A 109.3
C25 C26 H26A 109.3
C27 C26 H26B 109.3
C25 C26 H26B 109.3
H26A C26 H26B 108.0
C32 C27 C28 118.0(2)
C32 C27 C26 121.7(2)
C28 C27 C26 120.2(2)
C29 C28 C27 121.6(2)
C29 C28 H28 119.2
C27 C28 H28 119.2
O7 C29 C28 124.8(2)
O7 C29 C30 116.2(2)
C28 C29 C30 119.0(2)
C31 C30 O8 119.3(2)
C31 C30 C29 119.9(2)
O8 C30 C29 120.8(2)
C32 C31 C30 120.7(2)
C32 C31 H31 119.7
C30 C31 H31 119.7
C31 C32 C27 120.8(2)
C31 C32 H32 119.6
C27 C32 H32 119.6

loop_
_geom_bond_atom_site_label_1
_geom_bond_atom_site_label_2
_geom_bond_distance
O1 C1 1.200(3)
O2 C8 1.222(3)
O3 C13 1.369(3)
O3 H3A 0.8202
O4 C14 1.380(3)
O4 H4A 0.8199
N1 C8 1.381(3)
N1 C1 1.408(3)
N1 C9 1.456(3)
C3 C2 1.386(3)
C3 C4 1.388(4)
C3 H3 0.9300
C4 C5 1.379(4)
C4 H4 0.9300
C5 C6 1.390(3)
C5 H5 0.9300
C6 C7 1.373(3)
C6 H6 0.9300
C7 C2 1.381(3)
C7 C8 1.488(3)
C1 C2 1.481(3)
C9 C10 1.514(3)
C9 H9A 0.9700
C9 H9B 0.9700
C10 C11 1.511(3)
C10 H10A 0.9700
C10 H10B 0.9700
C11 C16 1.379(3)
C11 C12 1.392(3)
C12 C13 1.379(3)
C12 H12 0.9300
C13 C14 1.371(3)
C14 C15 1.373(3)
C15 C16 1.387(3)
C15 H15 0.9300
C16 H16 0.9300
O6 C24 1.222(3)
O5 C17 1.205(3)
O7 C29 1.360(3)
O7 H7A 0.8197
O8 C30 1.379(2)
O8 H8A 0.8200
N2 C24 1.375(3)
N2 C17 1.412(3)
N2 C25 1.452(3)
C19 C18 1.378(3)
C19 C20 1.389(3)
C19 H19 0.9300
C20 C21 1.371(3)
C20 H20 0.9300
C21 C22 1.396(3)
C21 H21 0.9300
C22 C23 1.376(3)
C22 H22 0.9300
C23 C18 1.383(3)
C23 C24 1.485(3)
C18 C17 1.483(3)
C25 C26 1.515(3)
C25 H25A 0.9700
C25 H25B 0.9700
C26 C27 1.508(3)
C26 H26A 0.9700
C26 H26B 0.9700
C27 C32 1.383(3)
C27 C28 1.392(3)
C28 C29 1.381(3)
C28 H28 0.9300
C29 C30 1.384(3)
C30 C31 1.374(3)
C31 C32 1.374(3)
C31 H31 0.9300
C32 H32 0.9300

loop_
_geom_torsion_atom_site_label_1
_geom_torsion_atom_site_label_2
_geom_torsion_atom_site_label_3
_geom_torsion_atom_site_label_4
_geom_torsion
C2 C3 C4 C5 -0.4(4)
C3 C4 C5 C6 1.2(4)
C4 C5 C6 C7 -1.1(4)
C5 C6 C7 C2 0.1(4)
C5 C6 C7 C8 -179.3(2)
C1 N1 C8 O2 -177.9(2)
C9 N1 C8 O2 0.5(4)
C1 N1 C8 C7 1.2(3)
C9 N1 C8 C7 179.7(2)
C6 C7 C8 O2 -3.4(4)
C2 C7 C8 O2 177.1(2)
C6 C7 C8 N1 177.5(2)
C2 C7 C8 N1 -2.0(3)
C8 N1 C1 O1 -179.3(2)
C9 N1 C1 O1 2.3(4)
C8 N1 C1 C2 0.0(3)
C9 N1 C1 C2 -178.4(2)
C8 N1 C9 C10 -96.5(3)
C1 N1 C9 C10 81.7(3)
N1 C9 C10 C11 174.5(2)
C9 C10 C11 C16 100.8(3)
C9 C10 C11 C12 -78.3(3)
C16 C11 C12 C13 -0.3(4)
C10 C11 C12 C13 178.8(2)
C11 C12 C13 O3 -178.5(2)
C11 C12 C13 C14 0.1(4)
O3 C13 C14 C15 178.8(2)
C12 C13 C14 C15 0.1(4)
O3 C13 C14 O4 -0.8(3)
C12 C13 C14 O4 -179.5(2)
C13 C14 C15 C16 0.0(4)
O4 C14 C15 C16 179.6(2)
C12 C11 C16 C15 0.4(4)
C10 C11 C16 C15 -178.8(2)
C14 C15 C16 C11 -0.2(4)
C6 C7 C2 C3 0.7(4)
C8 C7 C2 C3 -179.8(2)
C6 C7 C2 C1 -177.5(2)
C8 C7 C2 C1 2.0(3)
C4 C3 C2 C7 -0.5(4)
C4 C3 C2 C1 177.3(2)
O1 C1 C2 C7 177.9(3)
N1 C1 C2 C7 -1.3(3)
O1 C1 C2 C3 -0.1(5)
N1 C1 C2 C3 -179.3(2)
C18 C19 C20 C21 0.5(4)
C19 C20 C21 C22 0.4(4)
C20 C21 C22 C23 -0.5(4)
C21 C22 C23 C18 -0.4(3)
C21 C22 C23 C24 178.9(2)
C20 C19 C18 C23 -1.4(3)
C20 C19 C18 C17 -179.9(2)
C22 C23 C18 C19 1.4(4)
C24 C23 C18 C19 -178.1(2)
C22 C23 C18 C17 -179.9(2)
C24 C23 C18 C17 0.7(3)
C24 N2 C17 O5 -178.5(2)
C25 N2 C17 O5 -2.2(4)
C24 N2 C17 C18 2.1(3)
C25 N2 C17 C18 178.4(2)
C19 C18 C17 O5 -2.4(5)
C23 C18 C17 O5 179.0(3)
C19 C18 C17 N2 176.9(2)
C23 C18 C17 N2 -1.7(3)
C17 N2 C24 O6 178.3(2)
C25 N2 C24 O6 1.9(4)
C17 N2 C24 C23 -1.7(3)
C25 N2 C24 C23 -178.1(2)
C22 C23 C24 O6 1.2(4)
C18 C23 C24 O6 -179.4(2)
C22 C23 C24 N2 -178.8(2)
C18 C23 C24 N2 0.6(3)
C24 N2 C25 C26 85.9(3)
C17 N2 C25 C26 -90.0(3)
N2 C25 C26 C27 -169.1(2)
C25 C26 C27 C32 -91.9(3)
C25 C26 C27 C28 84.6(3)
C32 C27 C28 C29 -1.0(3)
C26 C27 C28 C29 -177.6(2)
C27 C28 C29 O7 179.4(2)
C27 C28 C29 C30 0.2(3)
O7 C29 C30 C31 -178.9(2)
C28 C29 C30 C31 0.3(3)
O7 C29 C30 O8 0.5(3)
C28 C29 C30 O8 179.7(2)
O8 C30 C31 C32 -179.4(2)
C29 C30 C31 C32 0.0(4)
C30 C31 C32 C27 -0.9(4)
C28 C27 C32 C31 1.4(4)
C26 C27 C32 C31 177.9(2)
